data_2222489
loop_
_publ_author_name
'Choi, Hong Dae'
'Seo, Pil Ja'
'Son, Byeng Wha'
'Lee, Uk'

_publ_section_title
;
 2-(5-Isopropyl-3-methylsulfanyl-1-benzofuran-2-yl)acetic acid
;
_journal_coeditor_code WM2239
_journal_issue 7
_journal_name_full 'Acta Crystallographica Section E'
_journal_page_first o1527
_journal_paper_doi 10.1107/S1600536809021242
_journal_volume 65
_journal_year 2009
_chemical_formula_iupac 'C14 H16 O3 S'
_chemical_formula_moiety 'C14 H16 O3 S'
_chemical_formula_sum 'C14 H16 O3 S'
_chemical_formula_weight 264.33
_chemical_name_systematic
;
2-(5-Isopropyl-3-methylsulfanyl-1-benzofuran-2-yl)acetic acid
;
_space_group_IT_number 14
_symmetry_cell_setting monoclinic
_symmetry_space_group_name_Hall '-P 2ybc'
_symmetry_space_group_name_H-M 'P 1 21/c 1'
_atom_sites_solution_hydrogens difmap
_atom_sites_solution_primary direct
_atom_sites_solution_secondary difmap
_cell_angle_alpha 90.00
_cell_angle_beta 93.905(2)
_cell_angle_gamma 90.00
_cell_formula_units_Z 8
_cell_length_a 17.160(2)
_cell_length_b 8.7773(7)
_cell_length_c 17.819(2)
_cell_measurement_reflns_used 5245
_cell_measurement_temperature 173(2)
_cell_measurement_theta_max 28.00
_cell_measurement_theta_min 2.38
_cell_volume 2677.6(5)
_computing_cell_refinement 'SAINT (Bruker, 2001)'
_computing_data_collection 'SMART (Bruker, 2001)'
_computing_data_reduction 'SAINT (Bruker, 2001)'
_computing_molecular_graphics 'ORTEP-3 (Farrugia, 1997) and DIAMOND (Brandenburg, 1998)'
_computing_publication_material 'SHELXL97 (Sheldrick, 2008)'
_computing_structure_refinement 'SHELXL97 (Sheldrick, 2008)'
_computing_structure_solution 'SHELXS97 (Sheldrick, 2008)'
_diffrn_ambient_temperature 173(2)
_diffrn_detector_area_resol_mean 10.0
_diffrn_measured_fraction_theta_full 1.000
_diffrn_measured_fraction_theta_max 1.000
_diffrn_measurement_device_type 'Bruker SMART CCD'
_diffrn_measurement_method '\f and \w'
_diffrn_radiation_monochromator graphite
_diffrn_radiation_source 'fine-focus sealed tube'
_diffrn_radiation_type MoK\a
_diffrn_radiation_wavelength 0.71073
_diffrn_reflns_av_R_equivalents 0.0662
_diffrn_reflns_av_sigmaI/netI 0.0485
_diffrn_reflns_limit_h_max 20
_diffrn_reflns_limit_h_min -20
_diffrn_reflns_limit_k_max 10
_diffrn_reflns_limit_k_min -10
_diffrn_reflns_limit_l_max 20
_diffrn_reflns_limit_l_min -21
_diffrn_reflns_number 19182
_diffrn_reflns_theta_full 25.00
_diffrn_reflns_theta_max 25.00
_diffrn_reflns_theta_min 1.19
_exptl_absorpt_coefficient_mu 0.239
_exptl_absorpt_correction_type none
_exptl_crystal_colour colorless
_exptl_crystal_density_diffrn 1.311
_exptl_crystal_density_method 'not measured'
_exptl_crystal_description block
_exptl_crystal_F_000 1120
_exptl_crystal_size_max 0.30
_exptl_crystal_size_mid 0.20
_exptl_crystal_size_min 0.20
_refine_diff_density_max 0.350
_refine_diff_density_min -0.242
_refine_ls_extinction_method none
_refine_ls_goodness_of_fit_ref 1.088
_refine_ls_hydrogen_treatment mixed
_refine_ls_matrix_type full
_refine_ls_number_parameters 336
_refine_ls_number_reflns 4727
_refine_ls_number_restraints 0
_refine_ls_restrained_S_all 1.088
_refine_ls_R_factor_all 0.0826
_refine_ls_R_factor_gt 0.0524
_refine_ls_shift/su_max_lt 0.001
_refine_ls_shift/su_mean 0.000
_refine_ls_structure_factor_coef Fsqd
_refine_ls_weighting_details 'calc w=1/[\s^2^(Fo^2^)+(0.0613P)^2^+1.3164P] where P=(Fo^2^+2Fc^2^)/3'
_refine_ls_weighting_scheme calc
_refine_ls_wR_factor_gt 0.1202
_refine_ls_wR_factor_ref 0.1389
_reflns_number_gt 3284
_reflns_number_total 4727
_reflns_threshold_expression I>2\s(I)
_cod_data_source_file wm2239.cif
_cod_data_source_block I
_cod_original_sg_symbol_H-M 'P 21/c'
_cod_database_code 2222489
_cod_database_fobs_code 2222489

loop_
_symmetry_equiv_pos_as_xyz
'x, y, z'
'-x, y+1/2, -z+1/2'
'-x, -y, -z'
'x, -y-1/2, z-1/2'

loop_
_atom_site_type_symbol
_atom_site_label
_atom_site_fract_x
_atom_site_fract_y
_atom_site_fract_z
_atom_site_U_iso_or_equiv
_atom_site_adp_type
_atom_site_calc_flag
_atom_site_refinement_flags
_atom_site_occupancy
_atom_site_disorder_assembly
_atom_site_disorder_group
S S1 0.37862(4) 0.80938(8) 0.21890(4) 0.0331(2) Uani d . 1 . .
S S2 0.12907(4) 0.14800(8) 0.26676(5) 0.0351(2) Uani d . 1 . .
O O1 0.33687(10) 0.3877(2) 0.28508(10) 0.0279(5) Uani d . 1 . .
O O3 0.46953(11) 0.4873(3) 0.40822(11) 0.0375(5) Uani d . 1 . .
O O2 0.41120(12) 0.6069(3) 0.50141(12) 0.0371(6) Uani d . 1 . .
H H2O 0.449(2) 0.570(5) 0.530(2) 0.076(14) Uiso d . 1 . .
O O4 0.15963(10) 0.5807(2) 0.21373(11) 0.0284(5) Uani d . 1 . .
O O6 0.02448(11) 0.4616(3) 0.09349(11) 0.0416(6) Uani d . 1 . .
O O5 0.09385(13) 0.4311(3) -0.00875(13) 0.0385(6) Uani d . 1 . .
H H5O 0.063(3) 0.459(5) -0.037(2) 0.090(18) Uiso d . 1 . .
C C1 0.36056(14) 0.6137(3) 0.22892(15) 0.0225(6) Uani d . 1 . .
C C2 0.35460(14) 0.4999(3) 0.16827(15) 0.0230(6) Uani d . 1 . .
C C3 0.36002(15) 0.4995(3) 0.08765(16) 0.0261(6) Uani d . 1 . .
H H3 0.3698 0.5919 0.0622 0.031 Uiso calc R 1 . .
C C4 0.35082(15) 0.3625(3) 0.04656(16) 0.0289(7) Uani d . 1 . .
C C5 0.33688(16) 0.2281(3) 0.08780(18) 0.0332(7) Uani d . 1 . .
H H5 0.3310 0.1346 0.0611 0.040 Uiso calc R 1 . .
C C6 0.33120(16) 0.2260(3) 0.16803(17) 0.0333(7) Uani d . 1 . .
H H6 0.3217 0.1342 0.1941 0.040 Uiso calc R 1 . .
C C7 0.34024(14) 0.3644(3) 0.20579(15) 0.0250(6) Uani d . 1 . .
C C8 0.34931(14) 0.5411(3) 0.29642(16) 0.0248(6) Uani d . 1 . .
C C9 0.34748(15) 0.5971(3) 0.37775(15) 0.0287(7) Uani d . 1 . .
H H9A 0.3422 0.7094 0.3768 0.034 Uiso calc R 1 . .
H H9B 0.3000 0.5555 0.3988 0.034 Uiso calc R 1 . .
C C10 0.41644(15) 0.5572(3) 0.43041(15) 0.0244(6) Uani d . 1 . .
C C11 0.35236(17) 0.3567(4) -0.04190(17) 0.0357(7) Uani d . 1 . .
H H11 0.3469 0.2475 -0.0574 0.043 Uiso calc R 1 . .
C C12 0.28631(18) 0.4423(4) -0.08121(18) 0.0476(9) Uani d . 1 . .
H H12A 0.2894 0.5498 -0.0665 0.057 Uiso calc R 1 . .
H H12B 0.2366 0.3994 -0.0672 0.057 Uiso calc R 1 . .
H H12C 0.2896 0.4338 -0.1357 0.057 Uiso calc R 1 . .
C C13 0.42626(19) 0.4145(5) -0.07065(19) 0.0541(10) Uani d . 1 . .
H H13A 0.4703 0.3543 -0.0490 0.065 Uiso calc R 1 . .
H H13B 0.4335 0.5216 -0.0563 0.065 Uiso calc R 1 . .
H H13C 0.4236 0.4057 -0.1256 0.065 Uiso calc R 1 . .
C C15 0.14263(14) 0.3457(3) 0.26341(15) 0.0248(6) Uani d . 1 . .
C C16 0.14678(14) 0.4533(3) 0.32748(15) 0.0227(6) Uani d . 1 . .
C C17 0.14295(15) 0.4436(3) 0.40849(16) 0.0288(7) Uani d . 1 . .
H H17 0.1367 0.3472 0.4316 0.035 Uiso calc R 1 . .
C C18 0.14835(16) 0.5757(3) 0.45287(17) 0.0303(7) Uani d . 1 . .
C C19 0.15631(15) 0.7170(3) 0.41529(17) 0.0322(7) Uani d . 1 . .
H H19 0.1585 0.8077 0.4444 0.039 Uiso calc R 1 . .
C C20 0.16123(16) 0.7293(3) 0.33547(18) 0.0323(7) Uani d . 1 . .
H H20 0.1674 0.8253 0.3120 0.039 Uiso calc R 1 . .
C C21 0.15664(14) 0.5951(3) 0.29375(16) 0.0250(6) Uani d . 1 . .
C C22 0.15112(14) 0.4274(3) 0.19790(16) 0.0263(6) Uani d . 1 . .
C C23 0.15319(15) 0.3839(3) 0.11477(16) 0.0312(7) Uani d . 1 . .
H H23A 0.2005 0.4296 0.0952 0.037 Uiso calc R 1 . .
H H23B 0.1587 0.2718 0.1115 0.037 Uiso calc R 1 . .
C C24 0.08450(15) 0.4305(3) 0.06474(16) 0.0262(6) Uani d . 1 . .
C C25 0.14598(19) 0.5682(4) 0.54135(18) 0.0416(8) Uani d . 1 . .
H H25 0.1474 0.4582 0.5560 0.050 Uiso calc R 1 . .
C C26 0.0728(2) 0.6345(5) 0.5684(2) 0.0606(11) Uani d . 1 . .
H H26A 0.0275 0.5798 0.5453 0.073 Uiso calc R 1 . .
H H26B 0.0693 0.7424 0.5545 0.073 Uiso calc R 1 . .
H H26C 0.0736 0.6249 0.6233 0.073 Uiso calc R 1 . .
C C27 0.21352(19) 0.6445(5) 0.58342(19) 0.0536(10) Uani d . 1 . .
H H27A 0.2141 0.7528 0.5701 0.064 Uiso calc R 1 . .
H H27B 0.2623 0.5966 0.5702 0.064 Uiso calc R 1 . .
H H27C 0.2084 0.6340 0.6376 0.064 Uiso calc R 1 . .
C C28 0.02834(17) 0.1368(4) 0.2460(2) 0.0464(9) Uani d . 1 . .
H H28A 0.0014 0.1957 0.2832 0.070 Uiso calc R 1 . .
H H28B 0.0117 0.0301 0.2476 0.070 Uiso calc R 1 . .
H H28C 0.0153 0.1785 0.1957 0.070 Uiso calc R 1 . .
C C14 0.47646(16) 0.8192(4) 0.25281(19) 0.0407(8) Uani d . 1 . .
H H14A 0.4813 0.7860 0.3054 0.061 Uiso calc R 1 . .
H H14B 0.4950 0.9245 0.2494 0.061 Uiso calc R 1 . .
H H14C 0.5079 0.7528 0.2226 0.061 Uiso calc R 1 . .

loop_
_atom_site_aniso_label
_atom_site_aniso_U_11
_atom_site_aniso_U_22
_atom_site_aniso_U_33
_atom_site_aniso_U_12
_atom_site_aniso_U_13
_atom_site_aniso_U_23
S1 0.0323(4) 0.0251(4) 0.0406(5) -0.0001(3) -0.0085(3) 0.0003(3)
S2 0.0312(4) 0.0236(4) 0.0487(5) 0.0013(3) -0.0087(3) -0.0014(3)
O1 0.0218(10) 0.0294(11) 0.0320(11) -0.0009(8) -0.0012(8) 0.0058(9)
O3 0.0219(11) 0.0604(15) 0.0296(12) 0.0138(10) -0.0040(9) -0.0077(10)
O2 0.0271(11) 0.0563(15) 0.0272(12) 0.0128(10) -0.0046(9) -0.0069(10)
O4 0.0240(10) 0.0284(11) 0.0325(12) -0.0012(8) -0.0002(8) 0.0051(9)
O6 0.0213(11) 0.0693(16) 0.0338(12) 0.0094(10) -0.0006(9) -0.0044(11)
O5 0.0249(12) 0.0597(16) 0.0307(13) 0.0043(10) 0.0001(10) 0.0029(11)
C1 0.0138(12) 0.0261(15) 0.0268(16) 0.0015(11) -0.0037(11) -0.0003(12)
C2 0.0116(12) 0.0262(15) 0.0307(16) 0.0006(11) -0.0025(11) -0.0007(12)
C3 0.0181(13) 0.0282(16) 0.0318(17) -0.0002(11) 0.0002(12) 0.0027(13)
C4 0.0149(13) 0.0359(17) 0.0358(17) 0.0032(12) 0.0012(12) -0.0073(14)
C5 0.0254(15) 0.0276(16) 0.046(2) 0.0036(12) -0.0002(14) -0.0101(14)
C6 0.0292(16) 0.0230(16) 0.047(2) 0.0012(12) -0.0022(14) 0.0032(14)
C7 0.0143(13) 0.0310(16) 0.0292(16) 0.0019(11) -0.0016(11) 0.0034(13)
C8 0.0139(13) 0.0257(15) 0.0343(17) 0.0028(11) -0.0024(11) -0.0022(12)
C9 0.0180(14) 0.0401(18) 0.0277(16) 0.0056(12) -0.0008(12) 0.0004(13)
C10 0.0204(14) 0.0287(16) 0.0243(16) -0.0009(12) 0.0027(12) 0.0000(12)
C11 0.0315(16) 0.0401(18) 0.0355(18) 0.0025(14) 0.0013(13) -0.0109(15)
C12 0.0338(18) 0.077(3) 0.0315(19) 0.0059(17) -0.0015(14) -0.0036(17)
C13 0.0362(19) 0.089(3) 0.038(2) -0.0022(19) 0.0099(16) -0.0099(19)
C15 0.0141(13) 0.0265(15) 0.0331(16) 0.0025(11) -0.0024(11) 0.0008(13)
C16 0.0091(12) 0.0248(15) 0.0339(16) 0.0004(10) -0.0011(11) 0.0015(12)
C17 0.0212(14) 0.0282(16) 0.0371(18) -0.0008(11) 0.0013(12) 0.0053(13)
C18 0.0217(14) 0.0314(17) 0.0377(18) 0.0001(12) 0.0020(13) -0.0014(14)
C19 0.0241(15) 0.0283(16) 0.0438(19) 0.0030(12) 0.0005(13) -0.0100(14)
C20 0.0277(15) 0.0182(15) 0.051(2) 0.0005(12) -0.0010(14) 0.0018(13)
C21 0.0143(13) 0.0262(15) 0.0344(17) -0.0004(11) -0.0001(11) 0.0042(13)
C22 0.0130(13) 0.0274(15) 0.0379(17) 0.0021(11) -0.0031(12) 0.0002(13)
C23 0.0212(14) 0.0380(18) 0.0341(17) 0.0064(12) -0.0005(12) -0.0018(14)
C24 0.0222(15) 0.0285(16) 0.0282(17) -0.0007(12) 0.0038(12) -0.0030(12)
C25 0.056(2) 0.0343(19) 0.0361(19) 0.0008(15) 0.0111(16) -0.0042(15)
C26 0.044(2) 0.088(3) 0.052(2) -0.018(2) 0.0202(18) -0.017(2)
C27 0.043(2) 0.078(3) 0.039(2) 0.0160(19) -0.0024(16) -0.0119(19)
C28 0.0313(17) 0.043(2) 0.066(2) -0.0109(15) 0.0088(16) -0.0017(17)
C14 0.0276(16) 0.047(2) 0.048(2) -0.0114(14) 0.0016(14) -0.0024(16)

loop_
_atom_type_symbol
_atom_type_description
_atom_type_scat_dispersion_real
_atom_type_scat_dispersion_imag
_atom_type_scat_source
C C 0.0033 0.0016 'International Tables Vol C Tables 4.2.6.8 and 6.1.1.4'
H H 0.0000 0.0000 'International Tables Vol C Tables 4.2.6.8 and 6.1.1.4'
O O 0.0106 0.0060 'International Tables Vol C Tables 4.2.6.8 and 6.1.1.4'
S S 0.1246 0.1234 'International Tables Vol C Tables 4.2.6.8 and 6.1.1.4'

loop_
_geom_angle_atom_site_label_1
_geom_angle_atom_site_label_2
_geom_angle_atom_site_label_3
_geom_angle_site_symmetry_1
_geom_angle_site_symmetry_3
_geom_angle
_geom_angle_publ_flag
C14 S1 C1 . . 100.68(14) ?
C28 S2 C15 . . 100.39(14) ?
C8 O1 C7 . . 105.5(2) ?
C10 O2 H2O . . 110(3) ?
C22 O4 C21 . . 106.2(2) ?
C24 O5 H5O . . 123(4) ?
C8 C1 C2 . . 108.6(2) ?
C8 C1 S1 . . 125.0(2) ?
C2 C1 S1 . . 126.4(2) ?
C7 C2 C3 . . 120.0(2) ?
C7 C2 C1 . . 103.4(2) ?
C3 C2 C1 . . 136.6(2) ?
C4 C3 C2 . . 120.4(3) ?
C4 C3 H3 . . 119.8 ?
C2 C3 H3 . . 119.8 ?
C3 C4 C5 . . 117.2(3) ?
C3 C4 C11 . . 122.5(3) ?
C5 C4 C11 . . 120.3(3) ?
C4 C5 C6 . . 123.4(3) ?
C4 C5 H5 . . 118.3 ?
C6 C5 H5 . . 118.3 ?
C7 C6 C5 . . 117.1(3) ?
C7 C6 H6 . . 121.4 ?
C5 C6 H6 . . 121.4 ?
C6 C7 C2 . . 122.0(3) ?
C6 C7 O1 . . 126.2(2) ?
C2 C7 O1 . . 111.8(2) ?
O1 C8 C1 . . 110.6(2) ?
O1 C8 C9 . . 116.1(2) ?
C1 C8 C9 . . 133.3(3) ?
C10 C9 C8 . . 116.8(2) ?
C10 C9 H9A . . 108.1 ?
C8 C9 H9A . . 108.1 ?
C10 C9 H9B . . 108.1 ?
C8 C9 H9B . . 108.1 ?
H9A C9 H9B . . 107.3 ?
O3 C10 O2 . . 125.6(3) ?
O3 C10 C9 . . 120.2(3) ?
O2 C10 C9 . . 114.3(2) ?
C13 C11 C12 . . 107.7(3) ?
C13 C11 C4 . . 113.9(3) ?
C12 C11 C4 . . 112.8(2) ?
C13 C11 H11 . . 107.4 ?
C12 C11 H11 . . 107.4 ?
C4 C11 H11 . . 107.4 ?
C11 C12 H12A . . 109.5 ?
C11 C12 H12B . . 109.5 ?
H12A C12 H12B . . 109.5 ?
C11 C12 H12C . . 109.5 ?
H12A C12 H12C . . 109.5 ?
H12B C12 H12C . . 109.5 ?
C11 C13 H13A . . 109.5 ?
C11 C13 H13B . . 109.5 ?
H13A C13 H13B . . 109.5 ?
C11 C13 H13C . . 109.5 ?
H13A C13 H13C . . 109.5 ?
H13B C13 H13C . . 109.5 ?
C22 C15 C16 . . 108.5(2) ?
C22 C15 S2 . . 124.3(2) ?
C16 C15 S2 . . 127.2(2) ?
C21 C16 C17 . . 119.6(2) ?
C21 C16 C15 . . 103.7(2) ?
C17 C16 C15 . . 136.6(2) ?
C18 C17 C16 . . 120.4(3) ?
C18 C17 H17 . . 119.8 ?
C16 C17 H17 . . 119.8 ?
C17 C18 C19 . . 117.4(3) ?
C17 C18 C25 . . 121.5(3) ?
C19 C18 C25 . . 121.1(3) ?
C18 C19 C20 . . 123.2(3) ?
C18 C19 H19 . . 118.4 ?
C20 C19 H19 . . 118.4 ?
C21 C20 C19 . . 117.4(3) ?
C21 C20 H20 . . 121.3 ?
C19 C20 H20 . . 121.3 ?
C20 C21 C16 . . 121.9(3) ?
C20 C21 O4 . . 126.9(2) ?
C16 C21 O4 . . 111.2(2) ?
O4 C22 C15 . . 110.4(2) ?
O4 C22 C23 . . 115.6(2) ?
C15 C22 C23 . . 134.0(3) ?
C24 C23 C22 . . 116.2(2) ?
C24 C23 H23A . . 108.2 ?
C22 C23 H23A . . 108.2 ?
C24 C23 H23B . . 108.2 ?
C22 C23 H23B . . 108.2 ?
H23A C23 H23B . . 107.4 ?
O6 C24 O5 . . 125.3(3) ?
O6 C24 C23 . . 118.1(3) ?
O5 C24 C23 . . 116.6(2) ?
C26 C25 C27 . . 107.7(3) ?
C26 C25 C18 . . 112.7(3) ?
C27 C25 C18 . . 114.2(3) ?
C26 C25 H25 . . 107.3 ?
C27 C25 H25 . . 107.3 ?
C18 C25 H25 . . 107.3 ?
C25 C26 H26A . . 109.5 ?
C25 C26 H26B . . 109.5 ?
H26A C26 H26B . . 109.5 ?
C25 C26 H26C . . 109.5 ?
H26A C26 H26C . . 109.5 ?
H26B C26 H26C . . 109.5 ?
C25 C27 H27A . . 109.5 ?
C25 C27 H27B . . 109.5 ?
H27A C27 H27B . . 109.5 ?
C25 C27 H27C . . 109.5 ?
H27A C27 H27C . . 109.5 ?
H27B C27 H27C . . 109.5 ?
S2 C28 H28A . . 109.5 ?
S2 C28 H28B . . 109.5 ?
H28A C28 H28B . . 109.5 ?
S2 C28 H28C . . 109.5 ?
H28A C28 H28C . . 109.5 ?
H28B C28 H28C . . 109.5 ?
S1 C14 H14A . . 109.5 ?
S1 C14 H14B . . 109.5 ?
H14A C14 H14B . . 109.5 ?
S1 C14 H14C . . 109.5 ?
H14A C14 H14C . . 109.5 ?
H14B C14 H14C . . 109.5 ?

loop_
_geom_bond_atom_site_label_1
_geom_bond_atom_site_label_2
_geom_bond_site_symmetry_2
_geom_bond_distance
_geom_bond_publ_flag
S1 C14 . 1.747(3) ?
S1 C1 . 1.757(3) ?
S2 C28 . 1.745(3) ?
S2 C15 . 1.752(3) ?
O1 C8 . 1.377(3) ?
O1 C7 . 1.432(3) ?
O3 C10 . 1.188(3) ?
O2 C10 . 1.347(3) ?
O2 H2O . 0.86(4) ?
O4 C22 . 1.380(3) ?
O4 C21 . 1.436(3) ?
O6 C24 . 1.212(3) ?
O5 C24 . 1.330(3) ?
O5 H5O . 0.75(4) ?
C1 C8 . 1.386(4) ?
C1 C2 . 1.470(4) ?
C2 C7 . 1.394(4) ?
C2 C3 . 1.446(4) ?
C3 C4 . 1.411(4) ?
C3 H3 . 0.9500 ?
C4 C5 . 1.419(4) ?
C4 C11 . 1.579(4) ?
C5 C6 . 1.440(4) ?
C5 H5 . 0.9500 ?
C6 C7 . 1.392(4) ?
C6 H6 . 0.9500 ?
C8 C9 . 1.532(4) ?
C9 C10 . 1.501(4) ?
C9 H9A . 0.9900 ?
C9 H9B . 0.9900 ?
C11 C13 . 1.489(4) ?
C11 C12 . 1.494(4) ?
C11 H11 . 1.0000 ?
C12 H12A . 0.9800 ?
C12 H12B . 0.9800 ?
C12 H12C . 0.9800 ?
C13 H13A . 0.9800 ?
C13 H13B . 0.9800 ?
C13 H13C . 0.9800 ?
C15 C22 . 1.387(4) ?
C15 C16 . 1.480(4) ?
C16 C21 . 1.398(4) ?
C16 C17 . 1.452(4) ?
C17 C18 . 1.403(4) ?
C17 H17 . 0.9500 ?
C18 C19 . 1.421(4) ?
C18 C25 . 1.581(4) ?
C19 C20 . 1.435(4) ?
C19 H19 . 0.9500 ?
C20 C21 . 1.392(4) ?
C20 H20 . 0.9500 ?
C22 C23 . 1.533(4) ?
C23 C24 . 1.486(4) ?
C23 H23A . 0.9900 ?
C23 H23B . 0.9900 ?
C25 C26 . 1.493(5) ?
C25 C27 . 1.495(5) ?
C25 H25 . 1.0000 ?
C26 H26A . 0.9800 ?
C26 H26B . 0.9800 ?
C26 H26C . 0.9800 ?
C27 H27A . 0.9800 ?
C27 H27B . 0.9800 ?
C27 H27C . 0.9800 ?
C28 H28A . 0.9800 ?
C28 H28B . 0.9800 ?
C28 H28C . 0.9800 ?
C14 H14A . 0.9800 ?
C14 H14B . 0.9800 ?
C14 H14C . 0.9800 ?

loop_
_geom_hbond_atom_site_label_D
_geom_hbond_atom_site_label_H
_geom_hbond_atom_site_label_A
_geom_hbond_site_symmetry_A
_geom_hbond_distance_DH
_geom_hbond_distance_HA
_geom_hbond_distance_DA
_geom_hbond_angle_DHA
O2 H2O O3 3_666 0.86(4) 1.79(4) 2.649(3) 174(4)
O5 H5O O6 3_565 0.75(4) 1.88(4) 2.621(3) 170(5)
C19 H19 O5 4_576 0.95 2.70 3.567(4) 151.4
C9 H9B Cg4 . 0.99 2.57 3.350(4) 136.2
C23 H23A Cg2 . 0.99 2.58 3.299(4) 129.2

loop_
_geom_torsion_atom_site_label_1
_geom_torsion_atom_site_label_2
_geom_torsion_atom_site_label_3
_geom_torsion_atom_site_label_4
_geom_torsion_site_symmetry_1
_geom_torsion_site_symmetry_2
_geom_torsion_site_symmetry_3
_geom_torsion_site_symmetry_4
_geom_torsion
_geom_torsion_publ_flag
C14 S1 C1 C8 . . . . 75.9(3) ?
C14 S1 C1 C2 . . . . -104.3(2) ?
C8 C1 C2 C7 . . . . -0.3(3) ?
S1 C1 C2 C7 . . . . 179.84(19) ?
C8 C1 C2 C3 . . . . 179.8(3) ?
S1 C1 C2 C3 . . . . 0.0(4) ?
C7 C2 C3 C4 . . . . 0.0(4) ?
C1 C2 C3 C4 . . . . 179.9(3) ?
C2 C3 C4 C5 . . . . -0.5(4) ?
C2 C3 C4 C11 . . . . 177.2(2) ?
C3 C4 C5 C6 . . . . 0.6(4) ?
C11 C4 C5 C6 . . . . -177.1(2) ?
C4 C5 C6 C7 . . . . -0.2(4) ?
C5 C6 C7 C2 . . . . -0.3(4) ?
C5 C6 C7 O1 . . . . -179.9(2) ?
C3 C2 C7 C6 . . . . 0.4(4) ?
C1 C2 C7 C6 . . . . -179.5(2) ?
C3 C2 C7 O1 . . . . -180.0(2) ?
C1 C2 C7 O1 . . . . 0.1(3) ?
C8 O1 C7 C6 . . . . 179.7(3) ?
C8 O1 C7 C2 . . . . 0.1(3) ?
C7 O1 C8 C1 . . . . -0.3(3) ?
C7 O1 C8 C9 . . . . 179.2(2) ?
C2 C1 C8 O1 . . . . 0.4(3) ?
S1 C1 C8 O1 . . . . -179.74(17) ?
C2 C1 C8 C9 . . . . -179.0(3) ?
S1 C1 C8 C9 . . . . 0.8(4) ?
O1 C8 C9 C10 . . . . 73.6(3) ?
C1 C8 C9 C10 . . . . -107.0(3) ?
C8 C9 C10 O3 . . . . 1.0(4) ?
C8 C9 C10 O2 . . . . -178.9(2) ?
C3 C4 C11 C13 . . . . 59.0(4) ?
C5 C4 C11 C13 . . . . -123.4(3) ?
C3 C4 C11 C12 . . . . -64.2(4) ?
C5 C4 C11 C12 . . . . 113.4(3) ?
C28 S2 C15 C22 . . . . -83.6(3) ?
C28 S2 C15 C16 . . . . 96.2(2) ?
C22 C15 C16 C21 . . . . 0.8(3) ?
S2 C15 C16 C21 . . . . -178.99(19) ?
C22 C15 C16 C17 . . . . -179.4(3) ?
S2 C15 C16 C17 . . . . 0.8(4) ?
C21 C16 C17 C18 . . . . 0.6(4) ?
C15 C16 C17 C18 . . . . -179.1(3) ?
C16 C17 C18 C19 . . . . 1.0(4) ?
C16 C17 C18 C25 . . . . -178.8(2) ?
C17 C18 C19 C20 . . . . -1.8(4) ?
C25 C18 C19 C20 . . . . 178.0(3) ?
C18 C19 C20 C21 . . . . 1.0(4) ?
C19 C20 C21 C16 . . . . 0.7(4) ?
C19 C20 C21 O4 . . . . 179.5(2) ?
C17 C16 C21 C20 . . . . -1.5(4) ?
C15 C16 C21 C20 . . . . 178.4(2) ?
C17 C16 C21 O4 . . . . 179.5(2) ?
C15 C16 C21 O4 . . . . -0.6(3) ?
C22 O4 C21 C20 . . . . -178.7(3) ?
C22 O4 C21 C16 . . . . 0.3(3) ?
C21 O4 C22 C15 . . . . 0.3(3) ?
C21 O4 C22 C23 . . . . -179.5(2) ?
C16 C15 C22 O4 . . . . -0.7(3) ?
S2 C15 C22 O4 . . . . 179.11(17) ?
C16 C15 C22 C23 . . . . 179.1(3) ?
S2 C15 C22 C23 . . . . -1.1(4) ?
O4 C22 C23 C24 . . . . -70.7(3) ?
C15 C22 C23 C24 . . . . 109.6(3) ?
C22 C23 C24 O6 . . . . -19.0(4) ?
C22 C23 C24 O5 . . . . 162.5(2) ?
C17 C18 C25 C26 . . . . -110.7(3) ?
C19 C18 C25 C26 . . . . 69.5(4) ?
C17 C18 C25 C27 . . . . 126.1(3) ?
C19 C18 C25 C27 . . . . -53.7(4) ?
